data_7022184
loop_
_publ_author_name
'Riddlestone, Ian M.'
'Urbano, Juan'
'Phillips, Nicholas'
'Kelly, Michael J.'
'Vidovic, Dragoslav'
'Bates, Joshua I.'
'Taylor, Russell'
'Aldridge, Simon'

_publ_section_title
;
 Salt metathesis for the synthesis of M-Al and M-H-Al bonds.
;
_journal_issue 1
_journal_name_full 'Dalton transactions (Cambridge, England : 2003)'
_journal_page_first 249
_journal_page_last 258
_journal_paper_doi 10.1039/c2dt31974h
_journal_volume 42
_journal_year 2013
_chemical_formula_moiety 'C21 H27 Al1 Cl1 Mn1 N2 O2'
_chemical_formula_sum 'C21 H27 Al Cl Mn N2 O2'
_chemical_formula_weight 456.82
_space_group_IT_number 2
_symmetry_cell_setting triclinic
_symmetry_space_group_name_Hall '-P 1'
_symmetry_space_group_name_H-M 'P -1'
_atom_sites_solution_hydrogens difmap
_atom_sites_solution_primary other
_audit_creation_date 11-12-05
_audit_creation_method CRYSTALS_ver_14.23
_cell_angle_alpha 83.6209(8)
_cell_angle_beta 69.1742(8)
_cell_angle_gamma 76.6715(10)
_cell_formula_units_Z 2
_cell_length_a 9.9819(2)
_cell_length_b 10.0605(2)
_cell_length_c 12.3107(3)
_cell_measurement_reflns_used 4691
_cell_measurement_temperature 150
_cell_measurement_theta_max 27
_cell_measurement_theta_min 5
_cell_volume 1123.80(4)
_computing_cell_refinement 'DENZO/SCALEPACK (Otwinowski & Minor, 1997)'
_computing_data_collection 'COLLECT (Nonius, 2001).'
_computing_data_reduction 'DENZO/SCALEPACK (Otwinowski & Minor, 1997)'
_computing_molecular_graphics 'CAMERON (Watkin et al., 1996)'
_computing_publication_material 'CRYSTALS (Betteridge et al., 2003)'
_computing_structure_refinement 'CRYSTALS (Betteridge et al., 2003)'
_computing_structure_solution 'Superflip (Palatinus & Chapuis, 2007)'
_diffrn_ambient_temperature 150
_diffrn_measured_fraction_theta_full 0.991
_diffrn_measured_fraction_theta_max 0.988
_diffrn_measurement_device Area
_diffrn_measurement_device_type 'Nonius KappaCCD'
_diffrn_measurement_method \w
_diffrn_radiation_monochromator graphite
_diffrn_radiation_type 'Mo K\a'
_diffrn_radiation_wavelength 0.71073
_diffrn_reflns_av_R_equivalents 0.000
_diffrn_reflns_limit_h_max 12
_diffrn_reflns_limit_h_min -12
_diffrn_reflns_limit_k_max 13
_diffrn_reflns_limit_k_min -12
_diffrn_reflns_limit_l_max 15
_diffrn_reflns_limit_l_min -15
_diffrn_reflns_number 8684
_diffrn_reflns_theta_full 25.217
_diffrn_reflns_theta_max 27.410
_diffrn_reflns_theta_min 5.108
_diffrn_standards_number 0
_exptl_absorpt_coefficient_mu 0.763
_exptl_absorpt_correction_T_max 0.89
_exptl_absorpt_correction_T_min 0.85
_exptl_absorpt_correction_type multi-scan
_exptl_absorpt_process_details 'DENZO/SCALEPACK (Otwinowski & Minor, 1997)'
_exptl_crystal_colour orange
_exptl_crystal_density_diffrn 1.350
_exptl_crystal_density_method 'not measured'
_exptl_crystal_description block
_exptl_crystal_F_000 476
_exptl_crystal_size_max 0.180
_exptl_crystal_size_mid 0.160
_exptl_crystal_size_min 0.150
_refine_diff_density_max 0.46
_refine_diff_density_min -0.51
_refine_ls_extinction_coef 33(5)
_refine_ls_extinction_method 'Larson (1970), Equation 22'
_refine_ls_goodness_of_fit_ref 0.9218
_refine_ls_hydrogen_treatment mixed
_refine_ls_matrix_type full
_refine_ls_number_parameters 257
_refine_ls_number_reflns 5039
_refine_ls_number_restraints 0
_refine_ls_R_factor_all 0.0517
_refine_ls_R_factor_gt 0.0340
_refine_ls_shift/su_max 0.0095554
_refine_ls_shift/su_mean 0.0001490
_refine_ls_structure_factor_coef Fsqd
_refine_ls_weighting_details
;
Method, part 1, Chebychev polynomial, (Watkin, 1994, Prince, 1982)
[weight] = 1.0/[A~0~*T~0~(x)+A~1~*T~1~(x) ... +A~n-1~]*T~n-1~(x)]
where A~i~ are the Chebychev coefficients listed below and x= Fcalc/Fmax
Method = Robust Weighting (Prince, 1982)
W = [weight] * [1-(deltaF/6*sigmaF)^2^]^2^
A~i~ are:
6.66 7.63 2.26
;
_refine_ls_weighting_scheme calc
_refine_ls_wR_factor_all 0.0711
_refine_ls_wR_factor_gt 0.0571
_refine_ls_wR_factor_ref 0.0711
_reflns_limit_h_max 12
_reflns_limit_h_min -11
_reflns_limit_k_max 13
_reflns_limit_k_min -12
_reflns_limit_l_max 15
_reflns_limit_l_min 0
_reflns_number_gt 3942
_reflns_number_total 5039
_reflns_threshold_expression I>2.0\s(I)
_oxford_diffrn_Wilson_B_factor 2.13
_oxford_diffrn_Wilson_scale 4.14
_oxford_refine_ls_r_factor_ref 0.0517
_oxford_refine_ls_scale 0.4893(6)
_oxford_reflns_number_all 5039
_oxford_reflns_threshold_expression_ref I>-3.0\s(I)
_oxford_structure_analysis_title '4030939 Compound X'
_cod_data_source_file c2dt31974h.txt
_cod_data_source_block 1
_cod_depositor_comments
;
The following automatic conversions were performed:

'_atom_sites_solution_primary' value 'Other' changed to 'other'
according to /home/saulius/struct/CIF-dictionaries/cif_core.dic
dictionary named 'cif_core.dic' version 2.4.2 from 2011-04-26.

Automatic conversion script
Id: cif_fix_values 1891 2012-01-12 08:04:46Z andrius 
;
_cod_original_sg_symbol_H-M 'P -1 '
_cod_original_formula_sum 'C21 H27 Al1 Cl1 Mn1 N2 O2'
_cod_database_code 7022184

loop_
_symmetry_equiv_pos_as_xyz
x,y,z
-x,-y,-z

loop_
_atom_site_label
_atom_site_type_symbol
_atom_site_fract_x
_atom_site_fract_y
_atom_site_fract_z
_atom_site_U_iso_or_equiv
_atom_site_occupancy
_atom_site_adp_type
_atom_site_refinement_flags_posn
Mn1 Mn 0.52835(4) 0.50457(3) 0.21398(3) 0.0220 1.0000 Uani .
Al2 Al 0.73540(7) 0.31223(6) 0.14854(6) 0.0235 1.0000 Uani .
Cl3 Cl 0.89646(8) 0.33782(7) -0.01978(6) 0.0431 1.0000 Uani .
N4 N 0.8326(2) 0.22074(18) 0.25418(17) 0.0256 1.0000 Uani .
C5 C 0.7861(2) 0.1084(2) 0.25002(19) 0.0224 1.0000 Uani .
N6 N 0.7109(2) 0.12768(18) 0.17731(17) 0.0261 1.0000 Uani .
C7 C 0.6535(3) 0.0218(2) 0.1461(2) 0.0269 1.0000 Uani .
C8 C 0.4968(3) 0.0780(3) 0.1515(2) 0.0340 1.0000 Uani .
C9 C 0.7500(3) -0.0284(3) 0.0257(2) 0.0388 1.0000 Uani .
C10 C 0.8069(2) -0.0206(2) 0.31971(19) 0.0229 1.0000 Uani .
C11 C 0.7100(3) -0.0319(3) 0.4321(2) 0.0327 1.0000 Uani .
C12 C 0.7234(3) -0.1549(3) 0.4954(2) 0.0412 1.0000 Uani .
C13 C 0.8322(3) -0.2649(3) 0.4469(2) 0.0398 1.0000 Uani .
C14 C 0.9286(3) -0.2542(2) 0.3352(2) 0.0365 1.0000 Uani .
C15 C 0.9160(3) -0.1322(2) 0.2710(2) 0.0296 1.0000 Uani .
C16 C 0.9202(2) 0.2315(2) 0.3251(2) 0.0266 1.0000 Uani .
C17 C 0.8931(3) 0.3797(2) 0.3557(3) 0.0392 1.0000 Uani .
C18 C 1.0816(3) 0.1767(3) 0.2620(3) 0.0439 1.0000 Uani .
C19 C 0.6201(3) 0.6389(2) 0.0731(2) 0.0335 1.0000 Uani .
C20 C 0.6958(3) 0.6210(2) 0.1540(2) 0.0321 1.0000 Uani .
C21 C 0.5922(3) 0.6700(2) 0.2621(2) 0.0290 1.0000 Uani .
C22 C 0.4532(3) 0.7165(2) 0.2498(2) 0.0282 1.0000 Uani .
C23 C 0.4721(3) 0.6964(2) 0.1315(2) 0.0322 1.0000 Uani .
C24 C 0.3151(3) 0.7832(3) 0.3403(2) 0.0424 1.0000 Uani .
C25 C 0.5312(2) 0.4109(2) 0.3436(2) 0.0264 1.0000 Uani .
O26 O 0.52389(19) 0.35470(18) 0.43307(15) 0.0367 1.0000 Uani .
C27 C 0.3524(3) 0.4686(2) 0.2429(2) 0.0332 1.0000 Uani .
O28 O 0.2369(2) 0.4470(2) 0.2645(2) 0.0539 1.0000 Uani .
H71 H 0.6546 -0.0549 0.2025 0.0324 1.0000 Uiso R
H81 H 0.4573 0.0095 0.1302 0.0502 1.0000 Uiso R
H82 H 0.4358 0.1048 0.2294 0.0510 1.0000 Uiso R
H83 H 0.4914 0.1582 0.0996 0.0505 1.0000 Uiso R
H91 H 0.7104 -0.0970 0.0050 0.0577 1.0000 Uiso R
H93 H 0.8489 -0.0679 0.0238 0.0577 1.0000 Uiso R
H92 H 0.7519 0.0473 -0.0307 0.0574 1.0000 Uiso R
H111 H 0.6359 0.0443 0.4653 0.0392 1.0000 Uiso R
H121 H 0.6572 -0.1633 0.5708 0.0498 1.0000 Uiso R
H131 H 0.8403 -0.3474 0.4901 0.0479 1.0000 Uiso R
H141 H 1.0018 -0.3289 0.3026 0.0448 1.0000 Uiso R
H151 H 0.9806 -0.1252 0.1945 0.0348 1.0000 Uiso R
H161 H 0.8901 0.1777 0.3961 0.0318 1.0000 Uiso R
H171 H 0.9498 0.3858 0.4040 0.0586 1.0000 Uiso R
H173 H 0.9233 0.4348 0.2855 0.0589 1.0000 Uiso R
H172 H 0.7907 0.4132 0.3984 0.0583 1.0000 Uiso R
H181 H 1.1379 0.1859 0.3105 0.0660 1.0000 Uiso R
H183 H 1.1116 0.2300 0.1899 0.0655 1.0000 Uiso R
H182 H 1.0982 0.0802 0.2456 0.0653 1.0000 Uiso R
H191 H 0.6641 0.6142 -0.0085 0.0408 1.0000 Uiso R
H201 H 0.8006 0.5886 0.1371 0.0392 1.0000 Uiso R
H211 H 0.6129 0.6726 0.3333 0.0350 1.0000 Uiso R
H231 H 0.3942 0.7158 0.0985 0.0395 1.0000 Uiso R
H241 H 0.2293 0.7646 0.3286 0.0641 1.0000 Uiso R
H243 H 0.3076 0.8823 0.3338 0.0638 1.0000 Uiso R
H242 H 0.3164 0.7486 0.4178 0.0639 1.0000 Uiso R
H21 H 0.581(3) 0.396(3) 0.119(2) 0.0333 1.0000 Uiso .

loop_
_atom_site_aniso_label
_atom_site_aniso_U_11
_atom_site_aniso_U_22
_atom_site_aniso_U_33
_atom_site_aniso_U_23
_atom_site_aniso_U_13
_atom_site_aniso_U_12
Mn1 0.02267(17) 0.01840(16) 0.02561(18) 0.00125(12) -0.00890(13) -0.00515(12)
Al2 0.0259(3) 0.0182(3) 0.0268(3) -0.0010(3) -0.0092(3) -0.0047(3)
Cl3 0.0424(4) 0.0353(3) 0.0355(3) -0.0033(3) 0.0045(3) -0.0043(3)
N4 0.0265(10) 0.0202(9) 0.0349(11) -0.0038(8) -0.0153(8) -0.0049(7)
C5 0.0202(10) 0.0201(10) 0.0262(11) -0.0026(8) -0.0076(9) -0.0025(8)
N6 0.0327(10) 0.0199(9) 0.0328(10) -0.0008(8) -0.0185(9) -0.0076(8)
C7 0.0368(13) 0.0190(10) 0.0331(12) 0.0024(9) -0.0198(10) -0.0102(9)
C8 0.0329(13) 0.0387(14) 0.0355(13) -0.0013(11) -0.0140(11) -0.0133(11)
C9 0.0407(15) 0.0319(13) 0.0474(16) -0.0138(11) -0.0174(13) -0.0045(11)
C10 0.0246(11) 0.0212(10) 0.0279(11) -0.0012(8) -0.0136(9) -0.0064(8)
C11 0.0366(13) 0.0318(13) 0.0289(12) -0.0054(10) -0.0082(10) -0.0085(10)
C12 0.0571(18) 0.0426(15) 0.0270(13) 0.0042(11) -0.0130(12) -0.0210(13)
C13 0.0576(17) 0.0325(13) 0.0419(15) 0.0118(11) -0.0319(14) -0.0155(12)
C14 0.0369(14) 0.0236(12) 0.0513(16) 0.0019(11) -0.0221(12) -0.0005(10)
C15 0.0260(12) 0.0250(11) 0.0358(13) -0.0013(10) -0.0094(10) -0.0032(9)
C16 0.0237(11) 0.0286(11) 0.0328(12) -0.0068(9) -0.0139(10) -0.0061(9)
C17 0.0343(14) 0.0302(13) 0.0617(18) -0.0145(12) -0.0240(13) -0.0048(11)
C18 0.0239(13) 0.0506(16) 0.0591(18) -0.0224(14) -0.0156(12) 0.0006(11)
C19 0.0447(15) 0.0221(11) 0.0276(12) 0.0042(9) -0.0048(11) -0.0094(10)
C20 0.0279(12) 0.0230(11) 0.0417(14) 0.0023(10) -0.0052(11) -0.0104(9)
C21 0.0354(13) 0.0204(11) 0.0350(13) -0.0013(9) -0.0129(10) -0.0114(9)
C22 0.0307(12) 0.0182(10) 0.0325(12) 0.0007(9) -0.0075(10) -0.0047(9)
C23 0.0411(14) 0.0209(11) 0.0346(13) 0.0058(9) -0.0160(11) -0.0045(10)
C24 0.0418(15) 0.0311(13) 0.0460(16) -0.0083(12) -0.0082(13) 0.0010(11)
C25 0.0230(11) 0.0231(11) 0.0319(12) -0.0016(9) -0.0076(9) -0.0047(9)
O26 0.0396(10) 0.0395(10) 0.0293(9) 0.0088(8) -0.0111(8) -0.0103(8)
C27 0.0329(13) 0.0280(12) 0.0411(14) 0.0022(10) -0.0168(11) -0.0059(10)
O28 0.0320(11) 0.0528(13) 0.0832(16) 0.0090(11) -0.0245(11) -0.0186(9)

loop_
_atom_type_symbol
_atom_type_scat_dispersion_real
_atom_type_scat_dispersion_imag
_atom_type_scat_Cromer_Mann_a1
_atom_type_scat_Cromer_Mann_b1
_atom_type_scat_Cromer_Mann_a2
_atom_type_scat_Cromer_Mann_b2
_atom_type_scat_Cromer_Mann_a3
_atom_type_scat_Cromer_Mann_b3
_atom_type_scat_Cromer_Mann_a4
_atom_type_scat_Cromer_Mann_b4
_atom_type_scat_Cromer_Mann_c
_atom_type_scat_source
C 0.0033 0.0016 2.3100 20.8439 1.0200 10.2075 1.5886 0.5687 0.8650 51.6512 0.2156 'International Tables Vol C 4.2.6.8 and 6.1.1.4'
H 0.0000 0.0000 0.4930 10.5109 0.3229 26.1257 0.1402 3.1424 0.0408 57.7998 0.0030 'International Tables Vol C 4.2.6.8 and 6.1.1.4'
O 0.0106 0.0060 3.0485 13.2771 2.2868 5.7011 1.5463 0.3239 0.8670 32.9089 0.2508 'International Tables Vol C 4.2.6.8 and 6.1.1.4'
N 0.0061 0.0033 12.2126 0.0057 3.1322 9.8933 2.0125 28.9975 1.1663 0.5826 -11.5290 'International Tables Vol C 4.2.6.8 and 6.1.1.4'
Al 0.0645 0.0514 6.4202 3.0387 1.9002 0.7426 1.5936 31.5472 1.9646 85.0886 1.1151 'International Tables Vol C 4.2.6.8 and 6.1.1.4'
Cl 0.1484 0.1585 11.4604 0.0104 7.1964 1.1662 6.2556 18.5194 1.6455 47.7784 -9.5574 'International Tables Vol C 4.2.6.8 and 6.1.1.4'
Mn 0.3368 0.7283 11.2819 5.3409 7.3573 0.3432 3.0193 17.8674 2.2441 83.7543 1.0896 'International Tables Vol C 4.2.6.8 and 6.1.1.4'

loop_
_geom_angle_atom_site_label_1
_geom_angle_atom_site_label_2
_geom_angle_atom_site_label_3
_geom_angle
_geom_angle_publ_flag
Al2 Mn1 C19 94.09(7) yes
Al2 Mn1 C20 83.09(7) yes
C19 Mn1 C20 38.92(10) yes
Al2 Mn1 C21 111.40(7) yes
C19 Mn1 C21 65.01(9) yes
C20 Mn1 C21 39.00(9) yes
Al2 Mn1 C22 148.18(7) yes
C19 Mn1 C22 65.32(9) yes
C20 Mn1 C22 65.58(9) yes
C21 Mn1 C22 38.89(9) yes
Al2 Mn1 C23 131.39(7) yes
C19 Mn1 C23 38.41(9) yes
C20 Mn1 C23 65.02(10) yes
C21 Mn1 C23 65.00(9) yes
C22 Mn1 C23 39.24(9) yes
Al2 Mn1 C25 76.06(7) yes
C19 Mn1 C25 150.09(10) yes
C20 Mn1 C25 111.23(10) yes
C21 Mn1 C25 91.99(10) yes
C22 Mn1 C25 109.23(10) yes
Al2 Mn1 C27 115.69(8) yes
C19 Mn1 C27 121.95(11) yes
C20 Mn1 C27 156.93(10) yes
C21 Mn1 C27 131.18(11) yes
C22 Mn1 C27 96.06(10) yes
Al2 Mn1 H21 44.1(9) no
C19 Mn1 H21 84.9(9) no
C20 Mn1 H21 102.4(9) no
C21 Mn1 H21 141.3(9) no
C22 Mn1 H21 145.5(9) no
C23 Mn1 C25 148.22(10) yes
C23 Mn1 C27 91.96(11) yes
C25 Mn1 C27 87.37(11) yes
C23 Mn1 H21 106.3(9) no
C25 Mn1 H21 105.3(9) no
C27 Mn1 H21 84.8(9) no
Mn1 Al2 Cl3 116.32(3) yes
Mn1 Al2 N4 119.93(6) yes
Cl3 Al2 N4 109.42(7) yes
Mn1 Al2 C5 127.81(6) yes
Cl3 Al2 C5 115.79(6) yes
N4 Al2 C5 34.80(7) yes
Mn1 Al2 N6 121.66(7) yes
Cl3 Al2 N6 111.21(7) yes
N4 Al2 N6 69.66(8) yes
C5 Al2 N6 34.87(7) yes
Mn1 Al2 C25 40.31(5) yes
Cl3 Al2 C25 151.81(6) yes
N4 Al2 C25 82.45(8) yes
C5 Al2 C25 88.80(8) yes
N6 Al2 C25 96.83(8) yes
Mn1 Al2 H21 39.2(8) no
Cl3 Al2 H21 98.7(8) no
N4 Al2 H21 151.7(8) no
C5 Al2 H21 132.1(8) no
N6 Al2 H21 103.4(8) no
C25 Al2 H21 70.9(8) no
Al2 N4 C5 89.54(13) yes
Al2 N4 C16 146.66(15) yes
C5 N4 C16 123.79(19) yes
Al2 C5 N4 55.66(11) yes
Al2 C5 N6 54.94(11) yes
N4 C5 N6 110.57(19) yes
Al2 C5 C10 175.86(16) yes
N4 C5 C10 126.06(19) yes
N6 C5 C10 123.32(19) yes
C5 N6 Al2 90.20(13) yes
C5 N6 C7 124.68(18) yes
Al2 N6 C7 145.04(15) yes
N6 C7 C8 109.69(18) yes
N6 C7 C9 109.80(19) yes
C8 C7 C9 111.2(2) yes
N6 C7 H71 108.6 no
C8 C7 H71 108.7 no
C9 C7 H71 108.8 no
C7 C8 H81 110.8 no
C7 C8 H82 110.2 no
H81 C8 H82 107.8 no
C7 C8 H83 110.5 no
H81 C8 H83 109.3 no
H82 C8 H83 108.1 no
C7 C9 H91 109.4 no
C7 C9 H93 110.8 no
H91 C9 H93 109.0 no
C7 C9 H92 109.6 no
H91 C9 H92 108.7 no
H93 C9 H92 109.3 no
C5 C10 C11 119.4(2) yes
C5 C10 C15 120.7(2) yes
C11 C10 C15 119.8(2) yes
C10 C11 C12 119.8(2) yes
C10 C11 H111 119.7 no
C12 C11 H111 120.6 no
C11 C12 C13 120.2(2) yes
C11 C12 H121 120.0 no
C13 C12 H121 119.8 no
C12 C13 C14 120.2(2) yes
C12 C13 H131 119.7 no
C14 C13 H131 120.1 no
C13 C14 C15 120.1(2) yes
C13 C14 H141 120.0 no
C15 C14 H141 119.9 no
C14 C15 C10 119.9(2) yes
C14 C15 H151 120.2 no
C10 C15 H151 119.9 no
N4 C16 C17 109.19(19) yes
N4 C16 C18 111.0(2) yes
C17 C16 C18 111.0(2) yes
N4 C16 H161 109.1 no
C17 C16 H161 108.6 no
C18 C16 H161 107.9 no
C16 C17 H171 108.7 no
C16 C17 H173 109.6 no
H171 C17 H173 109.5 no
C16 C17 H172 110.7 no
H171 C17 H172 108.7 no
H173 C17 H172 109.6 no
C16 C18 H181 109.6 no
C16 C18 H183 107.9 no
H181 C18 H183 109.9 no
C16 C18 H182 110.2 no
H181 C18 H182 109.0 no
H183 C18 H182 110.3 no
Mn1 C19 C20 70.09(13) yes
Mn1 C19 C23 70.33(13) yes
C20 C19 C23 108.1(2) yes
Mn1 C19 H191 124.8 no
C20 C19 H191 125.4 no
C23 C19 H191 126.5 no
Mn1 C20 C19 70.99(13) yes
Mn1 C20 C21 70.16(13) yes
C19 C20 C21 107.4(2) yes
Mn1 C20 H201 128.1 no
C19 C20 H201 126.5 no
C21 C20 H201 125.9 no
Mn1 C21 C20 70.85(13) yes
Mn1 C21 C22 70.87(13) yes
C20 C21 C22 109.0(2) yes
Mn1 C21 H211 125.0 no
C20 C21 H211 125.9 no
C22 C21 H211 125.1 no
Mn1 C22 C21 70.25(12) yes
Mn1 C22 C23 70.40(13) yes
C21 C22 C23 106.8(2) yes
Mn1 C22 C24 127.62(17) yes
C21 C22 C24 126.7(2) yes
C23 C22 C24 126.4(2) yes
Mn1 C23 C22 70.36(13) yes
Mn1 C23 C19 71.27(13) yes
C22 C23 C19 108.8(2) yes
Mn1 C23 H231 122.3 no
C22 C23 H231 125.2 no
C19 C23 H231 126.0 no
C22 C24 H241 110.8 no
C22 C24 H243 109.2 no
H241 C24 H243 107.6 no
C22 C24 H242 109.5 no
H241 C24 H242 109.5 no
H243 C24 H242 110.2 no
Al2 C25 Mn1 63.63(7) yes
Al2 C25 O26 120.98(17) yes
Mn1 C25 O26 175.3(2) yes
Mn1 C27 O28 178.2(3) yes
Al2 H21 Mn1 96.7(13) no

loop_
_geom_bond_atom_site_label_1
_geom_bond_atom_site_label_2
_geom_bond_distance
_geom_bond_publ_flag
Mn1 Al2 2.4461(7) yes
Mn1 C19 2.143(2) yes
Mn1 C20 2.131(2) yes
Mn1 C21 2.122(2) yes
Mn1 C22 2.130(2) yes
Mn1 C23 2.131(2) yes
Mn1 C25 1.766(2) yes
Mn1 C27 1.778(2) yes
Mn1 H21 1.56(2) no
Al2 Cl3 2.1560(9) yes
Al2 N4 1.923(2) yes
Al2 C5 2.329(2) yes
Al2 N6 1.9062(19) yes
Al2 C25 2.650(2) yes
Al2 H21 1.71(2) no
N4 C5 1.329(3) yes
N4 C16 1.465(3) yes
C5 N6 1.331(3) yes
C5 C10 1.490(3) yes
N6 C7 1.463(3) yes
C7 C8 1.516(3) yes
C7 C9 1.519(3) yes
C7 H71 0.980 no
C8 H81 0.969 no
C8 H82 0.964 no
C8 H83 0.975 no
C9 H91 0.966 no
C9 H93 0.969 no
C9 H92 0.971 no
C10 C11 1.388(3) yes
C10 C15 1.388(3) yes
C11 C12 1.392(3) yes
C11 H111 0.947 no
C12 C13 1.375(4) yes
C12 H121 0.937 no
C13 C14 1.379(4) yes
C13 H131 0.938 no
C14 C15 1.390(3) yes
C14 H141 0.931 no
C15 H151 0.939 no
C16 C17 1.518(3) yes
C16 C18 1.517(3) yes
C16 H161 0.965 no
C17 H171 0.970 no
C17 H173 0.965 no
C17 H172 0.967 no
C18 H181 0.977 no
C18 H183 0.972 no
C18 H182 0.977 no
C19 C20 1.424(4) yes
C19 C23 1.406(3) yes
C19 H191 0.977 no
C20 C21 1.420(3) yes
C20 H201 0.973 no
C21 C22 1.416(3) yes
C21 H211 0.973 no
C22 C23 1.431(3) yes
C22 C24 1.496(3) yes
C23 H231 0.972 no
C24 H241 0.978 no
C24 H243 0.979 no
C24 H242 0.982 no
C25 O26 1.167(3) yes
C27 O28 1.154(3) yes
